data_7056539
loop_
_publ_author_name
'Prasannan, Dijo'
'Arunkumar, Chellaiah'

_publ_section_title
;
 Pentafluorophenyl dipyrrin as probe for transition metal ion detection
 and its bioremediation in Bacillus subtilis and Bacillus cereus
;
_journal_name_full 'New J. Chem.'
_journal_paper_doi 10.1039/C7NJ02157G
_journal_year 2017
_chemical_formula_sum 'C15 H7 F5 N2'
_chemical_formula_weight 310.23
_chemical_name_systematic
; 
 ? 
;
_space_group_IT_number 19
_symmetry_cell_setting orthorhombic
_symmetry_space_group_name_Hall 'P 2ac 2ab'
_symmetry_space_group_name_H-M 'P 21 21 21'
_atom_sites_solution_hydrogens geom
_atom_sites_solution_primary direct
_atom_sites_solution_secondary difmap
_audit_creation_method SHELXL-97
_audit_update_record
;
2014-01-09 deposited with the CCDC.
2017-08-22 downloaded from the CCDC.
;
_cell_angle_alpha 90.00
_cell_angle_beta 90.00
_cell_angle_gamma 90.00
_cell_formula_units_Z 4
_cell_length_a 9.1606(9)
_cell_length_b 9.1763(10)
_cell_length_c 15.3777(19)
_cell_measurement_reflns_used 4747
_cell_measurement_temperature 293(2)
_cell_measurement_theta_max 27.3
_cell_measurement_theta_min 2.6
_cell_volume 1292.7(2)
_computing_cell_refinement 'APEX2/SAINT (Bruker, 2004)'
_computing_data_collection 'APEX2 (Bruker, 2004)'
_computing_data_reduction 'SAINT/XPREP (Bruker, 2004)'
_computing_molecular_graphics 'ORTEP3 (Farrugia, 1997) and Mercury (Bruno et al., 2002)'
_computing_publication_material 'SHELXL-97 (Sheldrick, 2008)'
_computing_structure_refinement 'SHELXL-97 (Sheldrick, 2008)'
_computing_structure_solution 'SIR92 (Altornare et al., 1993)'
_diffrn_ambient_temperature 293(2)
_diffrn_measured_fraction_theta_full 0.998
_diffrn_measured_fraction_theta_max 0.998
_diffrn_measurement_device_type 'Bruker axs kappa apex2 CCD Diffractometer'
_diffrn_measurement_method '\w and \f scan'
_diffrn_radiation_monochromator graphite
_diffrn_radiation_source 'fine-focus sealed tube'
_diffrn_radiation_type MoK\a
_diffrn_radiation_wavelength 0.71073
_diffrn_reflns_av_R_equivalents 0.0471
_diffrn_reflns_av_sigmaI/netI 0.0382
_diffrn_reflns_limit_h_max 10
_diffrn_reflns_limit_h_min -9
_diffrn_reflns_limit_k_max 10
_diffrn_reflns_limit_k_min -10
_diffrn_reflns_limit_l_max 18
_diffrn_reflns_limit_l_min -12
_diffrn_reflns_number 7128
_diffrn_reflns_theta_full 24.99
_diffrn_reflns_theta_max 24.99
_diffrn_reflns_theta_min 2.58
_diffrn_standards_decay_% 0
_exptl_absorpt_coefficient_mu 0.147
_exptl_absorpt_correction_T_max 0.978
_exptl_absorpt_correction_T_min 0.931
_exptl_absorpt_correction_type multi-scan
_exptl_absorpt_process_details 'SADABS (Bruker, 1999)'
_exptl_crystal_colour orange
_exptl_crystal_density_diffrn 1.594
_exptl_crystal_density_method 'not measured'
_exptl_crystal_description block
_exptl_crystal_F_000 624
_exptl_crystal_size_max 0.30
_exptl_crystal_size_mid 0.20
_exptl_crystal_size_min 0.20
_refine_diff_density_max 0.181
_refine_diff_density_min -0.186
_refine_diff_density_rms 0.047
_refine_ls_abs_structure_details 'Flack H D (1983), Acta Cryst. A39, 876-881'
_refine_ls_abs_structure_Flack 0.1(8)
_refine_ls_extinction_coef 0.025(4)
_refine_ls_extinction_expression Fc^*^=kFc[1+0.001xFc^2^\l^3^/sin(2\q)]^-1/4^
_refine_ls_extinction_method SHELXL
_refine_ls_goodness_of_fit_ref 1.081
_refine_ls_hydrogen_treatment mixed
_refine_ls_matrix_type full
_refine_ls_number_parameters 204
_refine_ls_number_reflns 2276
_refine_ls_number_restraints 14
_refine_ls_restrained_S_all 1.082
_refine_ls_R_factor_all 0.0433
_refine_ls_R_factor_gt 0.0378
_refine_ls_shift/su_max 0.000
_refine_ls_shift/su_mean 0.000
_refine_ls_structure_factor_coef Fsqd
_refine_ls_weighting_details 'calc w=1/[\s^2^(Fo^2^)+(0.0575P)^2^+0.2083P] where P=(Fo^2^+2Fc^2^)/3'
_refine_ls_weighting_scheme calc
_refine_ls_wR_factor_gt 0.0989
_refine_ls_wR_factor_ref 0.1058
_reflns_number_gt 2053
_reflns_number_total 2276
_reflns_threshold_expression >2sigma(I)
_cod_data_source_file c7nj02157g2.cif
_cod_data_source_block shelxl
_cod_original_sg_symbol_H-M P212121
_cod_database_code 7056539

loop_
_symmetry_equiv_pos_as_xyz
'x, y, z'
'-x+1/2, -y, z+1/2'
'x+1/2, -y+1/2, -z'
'-x, y+1/2, -z+1/2'

loop_
_atom_site_label
_atom_site_type_symbol
_atom_site_fract_x
_atom_site_fract_y
_atom_site_fract_z
_atom_site_U_iso_or_equiv
_atom_site_adp_type
_atom_site_occupancy
_atom_site_symmetry_multiplicity
_atom_site_calc_flag
_atom_site_refinement_flags
C1 C 0.4281(4) 0.4561(4) -0.24636(17) 0.0768(9) Uani 1 1 d U
H1 H 0.4256 0.5027 -0.3001 0.092 Uiso 1 1 calc R
C2 C 0.3480(3) 0.3347(4) -0.22438(19) 0.0713(8) Uani 1 1 d U
H2 H 0.2831 0.2842 -0.2598 0.086 Uiso 1 1 calc R
C3 C 0.3839(3) 0.3023(3) -0.13780(16) 0.0579(6) Uani 1 1 d .
H3 H 0.3461 0.2260 -0.1050 0.069 Uiso 1 1 calc R
C4 C 0.4849(3) 0.4035(3) -0.10993(14) 0.0490(5) Uani 1 1 d .
C5 C 0.5531(2) 0.4193(2) -0.02656(14) 0.0443(5) Uani 1 1 d .
C6 C 0.6501(2) 0.5281(2) -0.00466(15) 0.0472(5) Uani 1 1 d .
C7 C 0.7247(3) 0.5523(2) 0.07670(17) 0.0537(6) Uani 1 1 d .
H7 H 0.7162 0.4969 0.1271 0.064 Uiso 1 1 calc R
C8 C 0.8087(3) 0.6704(3) 0.0652(2) 0.0663(7) Uani 1 1 d .
H8 H 0.8696 0.7136 0.1061 0.080 Uiso 1 1 calc R
C9 C 0.7860(3) 0.7169(3) -0.0226(2) 0.0713(8) Uani 1 1 d .
H9 H 0.8328 0.7967 -0.0474 0.086 Uiso 1 1 calc R
C10 C 0.5152(2) 0.3063(2) 0.03947(14) 0.0407(5) Uani 1 1 d .
C11 C 0.5581(2) 0.1612(3) 0.03044(15) 0.0468(5) Uani 1 1 d .
C12 C 0.5245(3) 0.0561(2) 0.09039(15) 0.0492(5) Uani 1 1 d .
C13 C 0.4414(3) 0.0926(3) 0.16174(15) 0.0518(6) Uani 1 1 d .
C14 C 0.3957(3) 0.2327(3) 0.17313(14) 0.0494(5) Uani 1 1 d .
C15 C 0.4340(2) 0.3380(2) 0.11309(14) 0.0429(5) Uani 1 1 d .
N1 N 0.5099(3) 0.4968(3) -0.17856(14) 0.0611(6) Uani 1 1 d D
N2 N 0.6922(3) 0.6351(2) -0.06430(15) 0.0606(6) Uani 1 1 d .
F1 F 0.63957(17) 0.12270(15) -0.03841(10) 0.0651(4) Uani 1 1 d .
F2 F 0.5735(2) -0.07984(16) 0.08075(12) 0.0750(5) Uani 1 1 d .
F3 F 0.4061(2) -0.01042(18) 0.21994(10) 0.0759(5) Uani 1 1 d .
F4 F 0.3137(2) 0.26842(19) 0.24178(10) 0.0763(5) Uani 1 1 d .
F5 F 0.38767(16) 0.47434(14) 0.12694(9) 0.0563(4) Uani 1 1 d .
H1A H 0.562(3) 0.574(2) -0.1751(18) 0.050(7) Uiso 1 1 d D

loop_
_atom_site_aniso_label
_atom_site_aniso_U_11
_atom_site_aniso_U_22
_atom_site_aniso_U_33
_atom_site_aniso_U_23
_atom_site_aniso_U_13
_atom_site_aniso_U_12
C1 0.095(2) 0.097(2) 0.0381(13) 0.0049(14) -0.0026(14) 0.0190(19)
C2 0.0756(18) 0.0858(19) 0.0526(16) -0.0134(14) -0.0110(13) 0.0054(16)
C3 0.0573(14) 0.0667(14) 0.0497(14) -0.0037(11) -0.0019(11) -0.0006(12)
C4 0.0554(13) 0.0551(12) 0.0365(11) 0.0034(10) 0.0050(10) 0.0034(11)
C5 0.0474(11) 0.0450(10) 0.0404(11) 0.0002(9) 0.0071(9) 0.0051(9)
C6 0.0534(12) 0.0418(10) 0.0464(12) 0.0015(9) 0.0058(9) 0.0016(10)
C7 0.0600(14) 0.0506(12) 0.0506(13) -0.0052(10) 0.0007(10) 0.0015(11)
C8 0.0731(17) 0.0534(13) 0.0724(18) -0.0131(13) -0.0047(14) -0.0092(13)
C9 0.086(2) 0.0441(13) 0.084(2) 0.0013(13) 0.0154(16) -0.0117(13)
C10 0.0439(11) 0.0415(10) 0.0366(11) 0.0013(8) -0.0017(9) 0.0005(9)
C11 0.0444(11) 0.0525(12) 0.0434(11) -0.0020(10) 0.0032(9) 0.0037(10)
C12 0.0567(13) 0.0393(11) 0.0515(13) 0.0040(9) -0.0054(10) 0.0037(10)
C13 0.0603(14) 0.0531(12) 0.0421(12) 0.0140(10) -0.0070(10) -0.0050(11)
C14 0.0552(13) 0.0611(13) 0.0320(11) 0.0025(10) 0.0033(10) 0.0009(11)
C15 0.0501(12) 0.0441(10) 0.0346(10) -0.0010(9) -0.0014(9) 0.0034(10)
N1 0.0757(14) 0.0637(13) 0.0440(11) 0.0077(9) 0.0005(10) -0.0020(12)
N2 0.0777(14) 0.0470(11) 0.0571(13) 0.0050(9) 0.0118(11) -0.0058(10)
F1 0.0729(9) 0.0605(8) 0.0620(9) -0.0070(7) 0.0222(7) 0.0108(7)
F2 0.0931(12) 0.0482(7) 0.0837(11) 0.0040(7) 0.0006(9) 0.0154(8)
F3 0.1057(13) 0.0682(9) 0.0538(9) 0.0252(7) 0.0020(9) -0.0046(10)
F4 0.1016(13) 0.0826(10) 0.0449(8) 0.0037(7) 0.0269(8) 0.0061(9)
F5 0.0714(9) 0.0490(7) 0.0486(7) -0.0018(6) 0.0076(6) 0.0113(6)

loop_
_atom_type_symbol
_atom_type_description
_atom_type_scat_dispersion_real
_atom_type_scat_dispersion_imag
_atom_type_scat_source
C C 0.0033 0.0016 'International Tables Vol C Tables 4.2.6.8 and 6.1.1.4'
H H 0.0000 0.0000 'International Tables Vol C Tables 4.2.6.8 and 6.1.1.4'
N N 0.0061 0.0033 'International Tables Vol C Tables 4.2.6.8 and 6.1.1.4'
F F 0.0171 0.0103 'International Tables Vol C Tables 4.2.6.8 and 6.1.1.4'

loop_
_geom_angle_atom_site_label_1
_geom_angle_atom_site_label_2
_geom_angle_atom_site_label_3
_geom_angle
N1 C1 C2 109.5(3)
C1 C2 C3 106.3(3)
C4 C3 C2 108.0(2)
N1 C4 C3 107.0(2)
N1 C4 C5 123.3(2)
C3 C4 C5 129.7(2)
C6 C5 C4 124.9(2)
C6 C5 C10 119.2(2)
C4 C5 C10 115.89(19)
C5 C6 N2 121.8(2)
C5 C6 C7 128.9(2)
N2 C6 C7 109.3(2)
C8 C7 C6 106.3(2)
C7 C8 C9 106.4(2)
N2 C9 C8 112.7(2)
C15 C10 C11 115.7(2)
C15 C10 C5 122.37(18)
C11 C10 C5 122.0(2)
F1 C11 C12 118.1(2)
F1 C11 C10 119.1(2)
C12 C11 C10 122.8(2)
F2 C12 C11 120.5(2)
F2 C12 C13 120.1(2)
C11 C12 C13 119.3(2)
F3 C13 C14 120.3(2)
F3 C13 C12 119.6(2)
C14 C13 C12 120.1(2)
F4 C14 C13 120.4(2)
F4 C14 C15 119.9(2)
C13 C14 C15 119.7(2)
F5 C15 C14 117.82(19)
F5 C15 C10 119.77(18)
C14 C15 C10 122.4(2)
C1 N1 C4 109.3(2)
C9 N2 C6 105.2(2)

loop_
_geom_bond_atom_site_label_1
_geom_bond_atom_site_label_2
_geom_bond_distance
C1 N1 1.338(4)
C1 C2 1.376(5)
C2 C3 1.403(4)
C3 C4 1.379(3)
C4 N1 1.379(3)
C4 C5 1.434(3)
C5 C6 1.378(3)
C5 C10 1.492(3)
C6 N2 1.398(3)
C6 C7 1.442(3)
C7 C8 1.341(4)
C8 C9 1.431(4)
C9 N2 1.309(4)
C10 C15 1.385(3)
C10 C11 1.395(3)
C11 F1 1.343(3)
C11 C12 1.369(3)
C12 F2 1.334(2)
C12 C13 1.377(3)
C13 F3 1.341(3)
C13 C14 1.363(3)
C14 F4 1.336(3)
C14 C15 1.382(3)
C15 F5 1.339(2)

loop_
_geom_hbond_atom_site_label_D
_geom_hbond_atom_site_label_H
_geom_hbond_atom_site_label_A
_geom_hbond_distance_DH
_geom_hbond_distance_HA
_geom_hbond_distance_DA
_geom_hbond_angle_DHA
_geom_hbond_site_symmetry_A
C7 H7 F3 0.93 2.61 3.398(3) 143.4 4_655
C9 H9 F5 0.93 2.48 3.387(3) 164.0 3_565
N1 H1A N2 0.850(17) 2.16(2) 2.736(4) 125(2) .

loop_
_geom_torsion_atom_site_label_1
_geom_torsion_atom_site_label_2
_geom_torsion_atom_site_label_3
_geom_torsion_atom_site_label_4
_geom_torsion
N1 C1 C2 C3 0.5(3)
C1 C2 C3 C4 -0.5(3)
C2 C3 C4 N1 0.2(3)
C2 C3 C4 C5 178.6(2)
N1 C4 C5 C6 0.3(4)
C3 C4 C5 C6 -177.8(2)
N1 C4 C5 C10 -178.9(2)
C3 C4 C5 C10 3.0(3)
C4 C5 C6 N2 -0.5(3)
C10 C5 C6 N2 178.6(2)
C4 C5 C6 C7 -179.5(2)
C10 C5 C6 C7 -0.4(3)
C5 C6 C7 C8 179.0(2)
N2 C6 C7 C8 -0.1(3)
C6 C7 C8 C9 -0.4(3)
C7 C8 C9 N2 0.8(3)
C6 C5 C10 C15 68.8(3)
C4 C5 C10 C15 -112.0(2)
C6 C5 C10 C11 -111.9(2)
C4 C5 C10 C11 67.4(3)
C15 C10 C11 F1 -178.68(19)
C5 C10 C11 F1 2.0(3)
C15 C10 C11 C12 -0.7(3)
C5 C10 C11 C12 179.9(2)
F1 C11 C12 F2 0.9(3)
C10 C11 C12 F2 -177.0(2)
F1 C11 C12 C13 179.8(2)
C10 C11 C12 C13 1.9(4)
F2 C12 C13 F3 -2.2(3)
C11 C12 C13 F3 178.9(2)
F2 C12 C13 C14 177.7(2)
C11 C12 C13 C14 -1.2(4)
F3 C13 C14 F4 -0.8(4)
C12 C13 C14 F4 179.3(2)
F3 C13 C14 C15 179.4(2)
C12 C13 C14 C15 -0.5(4)
F4 C14 C15 F5 0.6(3)
C13 C14 C15 F5 -179.6(2)
F4 C14 C15 C10 -178.1(2)
C13 C14 C15 C10 1.7(4)
C11 C10 C15 F5 -179.8(2)
C5 C10 C15 F5 -0.4(3)
C11 C10 C15 C14 -1.0(3)
C5 C10 C15 C14 178.3(2)
C2 C1 N1 C4 -0.4(3)
C3 C4 N1 C1 0.1(3)
C5 C4 N1 C1 -178.4(2)
C8 C9 N2 C6 -0.8(3)
C5 C6 N2 C9 -178.6(2)
C7 C6 N2 C9 0.5(3)
